data_7123336
loop_
_publ_author_name
'wang, qian'
'Shao, Yanli'
'Lu, Ming'

_publ_section_title
;
 Amino-tetrazole functionalized fused triazolo-triazine and
 tetrazolo-triazine energetic materials
;
_journal_name_full 'Chemical Communications'
_journal_paper_doi 10.1039/C9CC01777A
_journal_year 2019
_chemical_formula_moiety 'C4 H2 N8'
_chemical_formula_sum 'C4 H2 N8'
_chemical_formula_weight 162.14
_space_group_crystal_system monoclinic
_space_group_IT_number 14
_space_group_name_Hall '-P 2ybc'
_space_group_name_H-M_alt 'P 1 21/c 1'
_symmetry_space_group_name_Hall '-P 2ybc'
_symmetry_space_group_name_H-M 'P 1 21/c 1'
_atom_sites_solution_hydrogens geom
_atom_sites_solution_primary dual
_audit_block_doi 10.5517/ccdc.csd.cc1ps69z
_audit_creation_date 2017-04-21
_audit_creation_method
;
Olex2 1.2
(compiled 2017.03.28 svn.r3405 for OlexSys, GUI svn.r5335)
;
_audit_update_record
;
2017-09-04 deposited with the CCDC.    2019-04-26 downloaded from the CCDC.
;
_cell_angle_alpha 90
_cell_angle_beta 102.668(6)
_cell_angle_gamma 90
_cell_formula_units_Z 8
_cell_length_a 7.814(2)
_cell_length_b 11.758(3)
_cell_length_c 15.119(4)
_cell_measurement_reflns_used 2265
_cell_measurement_temperature 173
_cell_measurement_theta_max 27.49
_cell_measurement_theta_min 2.67
_cell_volume 1355.3(6)
_computing_cell_refinement 'SAINT v8.34A (Bruker, 2013)'
_computing_data_reduction 'SAINT v8.34A (Bruker, 2013)'
_computing_molecular_graphics 'Olex2 (Dolomanov et al., 2009)'
_computing_publication_material 'Olex2 (Dolomanov et al., 2009)'
_computing_structure_refinement 'ShelXL (Sheldrick, 2015)'
_computing_structure_solution 'ShelXT (Sheldrick, 2015)'
_diffrn_ambient_temperature 173
_diffrn_measured_fraction_theta_full 0.987
_diffrn_measured_fraction_theta_max 0.975
_diffrn_measurement_device_type 'Bruker APEX-II CCD'
_diffrn_measurement_method '\f and \w scans'
_diffrn_radiation_type MoK\a
_diffrn_radiation_wavelength 0.71073
_diffrn_reflns_av_R_equivalents 0.0319
_diffrn_reflns_av_unetI/netI 0.0381
_diffrn_reflns_Laue_measured_fraction_full 0.987
_diffrn_reflns_Laue_measured_fraction_max 0.975
_diffrn_reflns_limit_h_max 10
_diffrn_reflns_limit_h_min -10
_diffrn_reflns_limit_k_max 15
_diffrn_reflns_limit_k_min -15
_diffrn_reflns_limit_l_max 18
_diffrn_reflns_limit_l_min -19
_diffrn_reflns_number 8736
_diffrn_reflns_point_group_measured_fraction_full 0.987
_diffrn_reflns_point_group_measured_fraction_max 0.975
_diffrn_reflns_theta_full 25.242
_diffrn_reflns_theta_max 27.598
_diffrn_reflns_theta_min 2.215
_diffrn_standards_number 0
_exptl_absorpt_coefficient_mu 0.120
_exptl_absorpt_correction_T_max 0.7456
_exptl_absorpt_correction_T_min 0.6600
_exptl_absorpt_correction_type multi-scan
_exptl_absorpt_process_details
'SADABS-2014/5 (Bruker,2014/5) was used for absorption correction. wR2(int) was 0.0721 before and 0.0498 after correction. The Ratio of minimum to maximum transmission is 0.8852. The \l/2 correction factor is 0.00150.'
_exptl_crystal_colour colourless
_exptl_crystal_colour_primary colourless
_exptl_crystal_density_diffrn 1.589
_exptl_crystal_description needle
_exptl_crystal_F_000 656
_exptl_crystal_size_max 0.15
_exptl_crystal_size_mid 0.12
_exptl_crystal_size_min 0.04
_refine_diff_density_max 0.220
_refine_diff_density_min -0.267
_refine_diff_density_rms 0.065
_refine_ls_extinction_method none
_refine_ls_goodness_of_fit_ref 1.024
_refine_ls_hydrogen_treatment constr
_refine_ls_matrix_type full
_refine_ls_number_parameters 217
_refine_ls_number_reflns 3071
_refine_ls_number_restraints 0
_refine_ls_restrained_S_all 1.024
_refine_ls_R_factor_all 0.0634
_refine_ls_R_factor_gt 0.0440
_refine_ls_shift/su_max 0.001
_refine_ls_shift/su_mean 0.000
_refine_ls_structure_factor_coef Fsqd
_refine_ls_weighting_details 'w=1/[\s^2^(Fo^2^)+(0.0880P)^2^+0.0300P] where P=(Fo^2^+2Fc^2^)/3'
_refine_ls_weighting_scheme calc
_refine_ls_wR_factor_gt 0.1263
_refine_ls_wR_factor_ref 0.1432
_reflns_Friedel_coverage 0.000
_reflns_number_gt 2229
_reflns_number_total 3071
_reflns_threshold_expression 'I > 2\s(I)'
_cod_data_source_file c9cc01777a2.cif
_cod_data_source_block mo_2017276-nlg-x-98_0m
_cod_original_cell_volume 1355.4(7)
_cod_database_code 7123336
_shelx_shelxl_version_number 2014/7
_shelx_space_group_comment
;
The symmetry employed for this shelxl refinement is uniquely defined
by the following loop, which should always be used as a source of
symmetry information in preference to the above space-group names.
They are only intended as comments.
;
_olex2_refinement_description
;
1. Others
 Fixed Uiso: H10A(0.035) H10B(0.035) H5A(0.036) H5B(0.036)
 Fixed X: H10A(0.6027) H10B(0.673) H5A(-0.036) H5B(-0.1105)
 Fixed Y: H10A(0.4779) H10B(0.5428) H5A(0.7692) H5B(0.7031)
 Fixed Z: H10A(0.1804) H10B(0.1086) H5A(0.839) H5B(0.9087)
;
_olex2_submission_special_instructions 'No special instructions were received'

loop_
_space_group_symop_operation_xyz
'x, y, z'
'-x, y+1/2, -z+1/2'
'-x, -y, -z'
'x, -y-1/2, z-1/2'

loop_
_atom_site_label
_atom_site_type_symbol
_atom_site_fract_x
_atom_site_fract_y
_atom_site_fract_z
_atom_site_U_iso_or_equiv
_atom_site_adp_type
_atom_site_occupancy
_atom_site_site_symmetry_order
_atom_site_calc_flag
_atom_site_refinement_flags_posn
N4 N 0.00949(16) 0.61343(9) 0.74059(9) 0.0261(3) Uani 1 1 d .
N13 N 0.51284(16) 0.63735(9) 0.26259(9) 0.0272(3) Uani 1 1 d .
N10 N 0.62481(16) 0.54270(10) 0.15606(9) 0.0290(3) Uani 1 1 d .
H10A H 0.6027 0.4779 0.1804 0.035 Uiso 1 1 calc R
H10B H 0.6730 0.5428 0.1086 0.035 Uiso 1 1 calc R
N2 N -0.09254(17) 0.40625(10) 0.79869(9) 0.0302(3) Uani 1 1 d .
N5 N -0.06855(17) 0.70436(10) 0.85927(9) 0.0303(3) Uani 1 1 d .
H5A H -0.0360 0.7692 0.8390 0.036 Uiso 1 1 calc R
H5B H -0.1105 0.7031 0.9087 0.036 Uiso 1 1 calc R
N3 N -0.02684(18) 0.41155(10) 0.72431(9) 0.0326(3) Uani 1 1 d .
N11 N 0.57246(17) 0.84461(10) 0.18891(10) 0.0322(3) Uani 1 1 d .
N12 N 0.49609(18) 0.84099(10) 0.25924(10) 0.0339(3) Uani 1 1 d .
N7 N 0.13085(18) 0.60586(12) 0.59703(10) 0.0367(3) Uani 1 1 d .
N14 N 0.39454(19) 0.74396(11) 0.36629(10) 0.0359(3) Uani 1 1 d .
N15 N 0.37786(18) 0.64806(12) 0.40102(9) 0.0351(3) Uani 1 1 d .
N1 N -0.23664(18) 0.48675(11) 0.98559(10) 0.0393(4) Uani 1 1 d .
N6 N 0.0831(2) 0.51030(11) 0.62083(10) 0.0383(4) Uani 1 1 d .
N9 N 0.7668(2) 0.76054(12) 0.01958(11) 0.0432(4) Uani 1 1 d .
C3 C -0.05461(18) 0.60924(11) 0.81560(10) 0.0242(3) Uani 1 1 d .
C5 C 0.58581(17) 0.63965(11) 0.19060(10) 0.0237(3) Uani 1 1 d .
N16 N 0.3548(2) 0.56992(14) 0.43836(11) 0.0486(4) Uani 1 1 d .
C2 C -0.10762(19) 0.50050(11) 0.84365(10) 0.0251(3) Uani 1 1 d .
C6 C 0.61733(19) 0.74856(12) 0.15476(10) 0.0262(3) Uani 1 1 d .
N8 N 0.1774(2) 0.68413(14) 0.56865(11) 0.0487(4) Uani 1 1 d .
C4 C 0.01921(19) 0.51496(12) 0.69973(10) 0.0275(3) Uani 1 1 d .
C1 C -0.1802(2) 0.49008(12) 0.92213(11) 0.0286(3) Uani 1 1 d .
C8 C 0.47203(19) 0.73735(12) 0.29215(11) 0.0280(3) Uani 1 1 d .
C7 C 0.7013(2) 0.75800(12) 0.07997(11) 0.0304(3) Uani 1 1 d .

loop_
_atom_site_aniso_label
_atom_site_aniso_U_11
_atom_site_aniso_U_22
_atom_site_aniso_U_33
_atom_site_aniso_U_23
_atom_site_aniso_U_13
_atom_site_aniso_U_12
N4 0.0344(7) 0.0190(6) 0.0268(7) 0.0004(5) 0.0108(5) 0.0020(5)
N13 0.0303(6) 0.0207(6) 0.0332(7) -0.0011(5) 0.0126(6) 0.0003(5)
N10 0.0389(7) 0.0181(6) 0.0348(8) -0.0017(5) 0.0184(6) -0.0010(5)
N2 0.0399(7) 0.0208(6) 0.0311(8) -0.0013(5) 0.0101(6) -0.0012(5)
N5 0.0484(8) 0.0185(6) 0.0286(7) -0.0017(5) 0.0186(6) -0.0028(5)
N3 0.0452(8) 0.0211(6) 0.0336(8) -0.0025(5) 0.0133(6) 0.0006(5)
N11 0.0391(7) 0.0200(6) 0.0408(8) -0.0006(5) 0.0157(6) -0.0008(5)
N12 0.0409(7) 0.0223(6) 0.0427(8) -0.0026(6) 0.0181(6) 0.0013(5)
N7 0.0446(8) 0.0371(8) 0.0333(8) -0.0010(6) 0.0194(6) 0.0060(6)
N14 0.0448(8) 0.0303(7) 0.0380(8) -0.0041(6) 0.0210(6) 0.0010(6)
N15 0.0381(7) 0.0398(8) 0.0304(8) -0.0030(6) 0.0139(6) 0.0024(6)
N1 0.0486(8) 0.0357(7) 0.0381(9) 0.0024(6) 0.0192(7) -0.0042(6)
N6 0.0563(9) 0.0288(7) 0.0367(8) -0.0040(6) 0.0252(7) 0.0026(6)
N9 0.0560(9) 0.0373(8) 0.0424(9) 0.0001(7) 0.0240(7) -0.0048(7)
C3 0.0293(7) 0.0190(6) 0.0244(8) 0.0024(5) 0.0060(6) 0.0018(5)
C5 0.0228(7) 0.0206(7) 0.0283(8) -0.0003(5) 0.0069(6) -0.0013(5)
N16 0.0606(10) 0.0490(9) 0.0427(9) 0.0091(7) 0.0252(8) 0.0041(8)
C2 0.0296(7) 0.0200(7) 0.0259(8) 0.0013(5) 0.0067(6) 0.0005(5)
C6 0.0281(7) 0.0213(7) 0.0308(8) 0.0009(6) 0.0102(6) -0.0005(5)
N8 0.0607(10) 0.0453(9) 0.0486(10) 0.0067(7) 0.0307(8) 0.0021(8)
C4 0.0340(8) 0.0233(7) 0.0257(8) -0.0012(6) 0.0074(6) 0.0041(6)
C1 0.0350(8) 0.0206(7) 0.0310(9) 0.0022(6) 0.0092(7) -0.0031(6)
C8 0.0295(7) 0.0235(7) 0.0327(8) -0.0033(6) 0.0103(6) 0.0005(6)
C7 0.0377(8) 0.0199(7) 0.0348(9) 0.0010(6) 0.0105(7) -0.0020(6)

loop_
_atom_type_symbol
_atom_type_description
_atom_type_scat_dispersion_real
_atom_type_scat_dispersion_imag
_atom_type_scat_source
C C 0.0033 0.0016 'International Tables Vol C Tables 4.2.6.8 and 6.1.1.4'
H H 0.0000 0.0000 'International Tables Vol C Tables 4.2.6.8 and 6.1.1.4'
N N 0.0061 0.0033 'International Tables Vol C Tables 4.2.6.8 and 6.1.1.4'

loop_
_geom_angle_atom_site_label_1
_geom_angle_atom_site_label_2
_geom_angle_atom_site_label_3
_geom_angle
C4 N4 C3 115.75(12)
C8 N13 C5 115.82(12)
H10A N10 H10B 120.0
C5 N10 H10A 120.0
C5 N10 H10B 120.0
C2 N2 N3 119.26(12)
H5A N5 H5B 120.0
C3 N5 H5A 120.0
C3 N5 H5B 120.0
N2 N3 C4 116.79(12)
C6 N11 N12 119.31(12)
N11 N12 C8 116.66(12)
N8 N7 N6 172.63(16)
N15 N14 C8 112.88(12)
N16 N15 N14 172.16(16)
N7 N6 C4 113.19(12)
N4 C3 C2 117.97(12)
N5 C3 N4 118.81(12)
N5 C3 C2 123.22(13)
N13 C5 C6 117.77(12)
N10 C5 N13 118.88(12)
N10 C5 C6 123.34(13)
N2 C2 C3 122.13(13)
N2 C2 C1 116.92(12)
C1 C2 C3 120.95(13)
N11 C6 C5 122.28(13)
N11 C6 C7 116.72(13)
C7 C6 C5 120.99(12)
N4 C4 N3 128.10(14)
N4 C4 N6 120.20(13)
N3 C4 N6 111.70(12)
N1 C1 C2 176.96(15)
N13 C8 N12 128.11(14)
N13 C8 N14 120.22(13)
N12 C8 N14 111.66(12)
N9 C7 C6 176.97(15)

loop_
_geom_bond_atom_site_label_1
_geom_bond_atom_site_label_2
_geom_bond_distance
N4 C3 1.3375(19)
N4 C4 1.3224(18)
N13 C5 1.335(2)
N13 C8 1.3215(18)
N10 H10A 0.8800
N10 H10B 0.8800
N10 C5 1.3172(17)
N2 N3 1.3362(18)
N2 C2 1.3188(18)
N5 H5A 0.8800
N5 H5B 0.8800
N5 C3 1.3154(18)
N3 C4 1.3433(19)
N11 N12 1.3292(19)
N11 C6 1.3208(18)
N12 C8 1.3451(19)
N7 N6 1.2610(19)
N7 N8 1.110(2)
N14 N15 1.2626(19)
N14 C8 1.3880(19)
N15 N16 1.1136(19)
N1 C1 1.1410(18)
N6 C4 1.392(2)
N9 C7 1.1410(19)
C3 C2 1.4364(19)
C5 C6 1.4328(19)
C2 C1 1.428(2)
C6 C7 1.430(2)
